data_7719549
loop_
_publ_author_name
'Simran, Simran'
'Tansky, Maxym'
'Trabulsi, Seth'
'Deng, Liangzi'
'Chu, Ching-Wu'
'Ozarowski, Andrew'
'Comito, Robert J.'

_publ_section_title
;
 Cooperative enhancement of redox catalysis in divanadium complexes
 binucleated by 1,8-naphthyridine-2,7-dicarboxylate.
;
_journal_issue 41
_journal_name_full 'Dalton transactions (Cambridge, England : 2003)'
_journal_page_first 15400
_journal_page_last 15405
_journal_paper_doi 10.1039/d5dt01296a
_journal_volume 54
_journal_year 2025
_chemical_formula_sum 'C22 H36 N2 O11 S3 V2'
_chemical_formula_weight 702.56
_chemical_properties_physical Air-sensitive
_space_group_crystal_system monoclinic
_space_group_IT_number 14
_space_group_name_Hall '-P 2yn'
_space_group_name_H-M_alt 'P 1 21/n 1'
_atom_sites_solution_hydrogens geom
_audit_block_doi 10.5517/ccdc.csd.cc2n3gw4
_audit_creation_method SHELXL-2018/3
_audit_update_record
;
2025-04-23 deposited with the CCDC.	2025-10-02 downloaded from the CCDC.
;
_cell_angle_alpha 90
_cell_angle_beta 110.602(2)
_cell_angle_gamma 90
_cell_formula_units_Z 4
_cell_length_a 12.9058(9)
_cell_length_b 18.0637(10)
_cell_length_c 14.4510(10)
_cell_measurement_reflns_used 9882
_cell_measurement_temperature 123(2)
_cell_measurement_theta_max 28.21
_cell_measurement_theta_min 2.63
_cell_volume 3153.5(4)
_computing_cell_refinement 'Bruker SAINT'
_computing_data_collection 'Bruker APEX4'
_computing_data_reduction 'Bruker SAINT'
_computing_structure_refinement 'SHELXL-2018/3 (Sheldrick, 2018)'
_computing_structure_solution 'SHELXT 2018/2 (Sheldrick, 2018)'
_diffrn_ambient_temperature 123(2)
_diffrn_measured_fraction_theta_full 0.991
_diffrn_measured_fraction_theta_max 0.978
_diffrn_measurement_device_type 'Bruker APEX-II CCD'
_diffrn_measurement_method 'narrow frame \w scans'
_diffrn_radiation_type MoK\a
_diffrn_radiation_wavelength 0.71073
_diffrn_reflns_av_R_equivalents 0.0358
_diffrn_reflns_av_unetI/netI 0.0298
_diffrn_reflns_Laue_measured_fraction_full 0.991
_diffrn_reflns_Laue_measured_fraction_max 0.978
_diffrn_reflns_limit_h_max 16
_diffrn_reflns_limit_h_min -16
_diffrn_reflns_limit_k_max 24
_diffrn_reflns_limit_k_min -24
_diffrn_reflns_limit_l_max 16
_diffrn_reflns_limit_l_min -19
_diffrn_reflns_number 43579
_diffrn_reflns_point_group_measured_fraction_full 0.991
_diffrn_reflns_point_group_measured_fraction_max 0.978
_diffrn_reflns_theta_full 25.242
_diffrn_reflns_theta_max 28.317
_diffrn_reflns_theta_min 1.823
_exptl_absorpt_coefficient_mu 0.846
_exptl_absorpt_correction_T_max 0.4920
_exptl_absorpt_correction_T_min 0.4577
_exptl_absorpt_correction_type empirical
_exptl_absorpt_process_details SADABS
_exptl_crystal_colour purple
_exptl_crystal_density_diffrn 1.480
_exptl_crystal_description plate
_exptl_crystal_F_000 1456
_exptl_crystal_size_max 0.21
_exptl_crystal_size_mid 0.11
_exptl_crystal_size_min 0.02
_refine_diff_density_max 0.701
_refine_diff_density_min -0.660
_refine_diff_density_rms 0.066
_refine_ls_extinction_method none
_refine_ls_goodness_of_fit_ref 1.041
_refine_ls_hydrogen_treatment constr
_refine_ls_matrix_type full
_refine_ls_number_parameters 484
_refine_ls_number_reflns 7671
_refine_ls_number_restraints 449
_refine_ls_restrained_S_all 1.047
_refine_ls_R_factor_all 0.0581
_refine_ls_R_factor_gt 0.0409
_refine_ls_shift/su_max 0.001
_refine_ls_shift/su_mean 0.000
_refine_ls_structure_factor_coef Fsqd
_refine_ls_weighting_details 'w=1/[\s^2^(Fo^2^)+(0.0416P)^2^+2.8438P] where P=(Fo^2^+2Fc^2^)/3'
_refine_ls_weighting_scheme calc
_refine_ls_wR_factor_gt 0.0932
_refine_ls_wR_factor_ref 0.1018
_reflns_Friedel_coverage 0.000
_reflns_number_gt 5967
_reflns_number_total 7671
_reflns_threshold_expression 'I > 2\s(I)'
_cod_data_source_file d5dt01296a2.cif
_cod_data_source_block MT7-055_XW364
_cod_depositor_comments 'Adding full bibliography for 7719545--7719549.cif.'
_cod_original_sg_symbol_H-M 'P 21/n'
_cod_database_code 7719549
_shelx_shelxl_version_number 2018/3
_shelx_space_group_comment
;
The symmetry employed for this shelxl refinement is uniquely defined
by the following loop, which should always be used as a source of
symmetry information in preference to the above space-group names.
They are only intended as comments.
;
_shelx_estimated_absorpt_t_min 0.842
_shelx_estimated_absorpt_t_max 0.983

loop_
_space_group_symop_operation_xyz
'x, y, z'
'-x+1/2, y+1/2, -z+1/2'
'-x, -y, -z'
'x-1/2, -y-1/2, z-1/2'

loop_
_atom_site_label
_atom_site_type_symbol
_atom_site_fract_x
_atom_site_fract_y
_atom_site_fract_z
_atom_site_U_iso_or_equiv
_atom_site_adp_type
_atom_site_occupancy
_atom_site_site_symmetry_order
_atom_site_calc_flag
_atom_site_refinement_flags_posn
_atom_site_refinement_flags_adp
_atom_site_refinement_flags_occupancy
_atom_site_disorder_assembly
_atom_site_disorder_group
V1 V 0.24594(3) 0.37626(2) 0.30357(3) 0.02379(10) Uani 1 1 d . . . . .
V2 V 0.39444(3) 0.39848(2) 0.17704(3) 0.02453(10) Uani 1 1 d . . . . .
S1 S 0.23565(5) 0.29044(3) 0.49178(4) 0.02889(13) Uani 1 1 d . . . . .
O1 O 0.08746(13) 0.33776(8) 0.27247(13) 0.0329(4) Uani 1 1 d . . . . .
O2 O 0.40273(12) 0.38590(8) 0.31592(10) 0.0238(3) Uani 1 1 d . . . . .
O3 O 0.23858(12) 0.40832(8) 0.17031(11) 0.0271(3) Uani 1 1 d . . . . .
O4 O 0.54190(14) 0.35323(9) 0.18456(13) 0.0331(4) Uani 1 1 d . . . . .
O5 O -0.01986(13) 0.23993(9) 0.27202(14) 0.0383(4) Uani 1 1 d . . . . .
O6 O 0.22372(14) 0.44960(8) 0.35589(13) 0.0349(4) Uani 1 1 d . . . . .
O7 O 0.29813(13) 0.30719(8) 0.42159(12) 0.0300(3) Uani 1 1 d . . . . .
O8 O 0.43284(15) 0.48209(9) 0.17317(12) 0.0352(4) Uani 1 1 d . . . . .
O9 O 0.64337(15) 0.25931(10) 0.16294(16) 0.0469(5) Uani 1 1 d . . . . .
N1 N 0.22765(14) 0.25862(9) 0.22726(13) 0.0229(4) Uani 1 1 d . . . . .
N2 N 0.38501(15) 0.26560(9) 0.18911(13) 0.0237(4) Uani 1 1 d . . . . .
C1 C 0.30523(17) 0.22231(11) 0.20267(16) 0.0235(4) Uani 1 1 d . . . . .
C2 C 0.14518(17) 0.22076(12) 0.23826(16) 0.0248(4) Uani 1 1 d . . . . .
C3 C 0.13577(19) 0.14319(12) 0.22812(17) 0.0293(5) Uani 1 1 d . . . . .
H3 H 0.074449 0.118013 0.235382 0.035 Uiso 1 1 calc R U . . .
C4 C 0.21616(19) 0.10498(12) 0.20773(19) 0.0315(5) Uani 1 1 d . . . . .
H4 H 0.212831 0.052534 0.202657 0.038 Uiso 1 1 calc R U . . .
C5 C 0.30490(19) 0.14424(12) 0.19413(18) 0.0293(5) Uani 1 1 d . . . . .
C6 C 0.3954(2) 0.11118(13) 0.1758(2) 0.0394(6) Uani 1 1 d . . . . .
H6 H 0.398103 0.059058 0.168261 0.047 Uiso 1 1 calc R U . . .
C7 C 0.4786(2) 0.15505(13) 0.1692(2) 0.0370(6) Uani 1 1 d . . . . .
H7 H 0.541655 0.133698 0.160107 0.044 Uiso 1 1 calc R U . . .
C8 C 0.46967(19) 0.23250(12) 0.17593(16) 0.0277(5) Uani 1 1 d . . . . .
C9 C 0.06264(18) 0.26870(12) 0.26343(17) 0.0285(5) Uani 1 1 d . . . . .
C10 C 0.13970(19) 0.43187(12) 0.09204(17) 0.0296(5) Uani 0.825(6) 1 d D U P A 8
H10 H 0.084005 0.447263 0.121974 0.036 Uiso 0.825(6) 1 calc R U P A 8
C11 C 0.0904(4) 0.3695(2) 0.0194(3) 0.0366(10) Uani 0.825(6) 1 d D U P A 8
H11A H 0.022710 0.386824 -0.032281 0.055 Uiso 0.825(6) 1 calc R U P A 8
H11B H 0.072821 0.327569 0.054338 0.055 Uiso 0.825(6) 1 calc R U P A 8
H11C H 0.143984 0.353744 -0.010788 0.055 Uiso 0.825(6) 1 calc R U P A 8
C12 C 0.1674(3) 0.50019(15) 0.0392(2) 0.0353(8) Uani 0.825(6) 1 d D . P A 8
H12A H 0.219358 0.485487 0.006799 0.053 Uiso 0.825(6) 1 calc R U P A 8
H12B H 0.201097 0.538931 0.088054 0.053 Uiso 0.825(6) 1 calc R U P A 8
H12C H 0.099311 0.519139 -0.010352 0.053 Uiso 0.825(6) 1 calc R U P A 8
C10' C 0.13970(19) 0.43187(12) 0.09204(17) 0.0296(5) Uani 0.175(6) 1 d D U P A 9
H10' H 0.158032 0.462830 0.042521 0.036 Uiso 0.175(6) 1 calc R U P A 9
C11' C 0.077(2) 0.3609(11) 0.0438(17) 0.0366(10) Uani 0.175(6) 1 d D U P A 9
H11D H 0.020120 0.373385 -0.019855 0.055 Uiso 0.175(6) 1 calc R U P A 9
H11E H 0.041708 0.339035 0.087401 0.055 Uiso 0.175(6) 1 calc R U P A 9
H11F H 0.129096 0.325364 0.033407 0.055 Uiso 0.175(6) 1 calc R U P A 9
C12' C 0.0546(10) 0.4745(7) 0.1333(9) 0.030(4) Uani 0.175(6) 1 d D . P A 9
H12D H -0.012592 0.487521 0.077785 0.045 Uiso 0.175(6) 1 calc R U P A 9
H12E H 0.089554 0.519606 0.167883 0.045 Uiso 0.175(6) 1 calc R U P A 9
H12F H 0.035128 0.442069 0.179062 0.045 Uiso 0.175(6) 1 calc R U P A 9
C13 C 0.5631(2) 0.32064(14) 0.4249(2) 0.0443(7) Uani 1 1 d . . . . .
H13A H 0.514883 0.277530 0.418157 0.066 Uiso 1 1 calc R U . . .
H13B H 0.619113 0.321481 0.491575 0.066 Uiso 1 1 calc R U . . .
H13C H 0.599725 0.317558 0.376043 0.066 Uiso 1 1 calc R U . . .
C14 C 0.49449(18) 0.39071(12) 0.40793(16) 0.0264(5) Uani 1 1 d . . . . .
H14 H 0.463972 0.395097 0.462433 0.032 Uiso 1 1 calc R U . . .
C15 C 0.5619(2) 0.45967(13) 0.40925(18) 0.0336(5) Uani 1 1 d . . . . .
H15A H 0.594792 0.455903 0.357765 0.050 Uiso 1 1 calc R U . . .
H15B H 0.620819 0.464452 0.474000 0.050 Uiso 1 1 calc R U . . .
H15C H 0.513709 0.503257 0.396825 0.050 Uiso 1 1 calc R U . . .
C17 C 0.5600(2) 0.28472(14) 0.17311(17) 0.0324(5) Uani 1 1 d . . . . .
C18 C 0.2985(3) 0.20567(14) 0.5462(2) 0.0486(7) Uani 1 1 d . . . . .
H18A H 0.276472 0.166165 0.496561 0.073 Uiso 1 1 calc R U . . .
H18B H 0.274481 0.193080 0.601429 0.073 Uiso 1 1 calc R U . . .
H18C H 0.379232 0.211116 0.570413 0.073 Uiso 1 1 calc R U . . .
C19 C 0.2932(2) 0.35238(14) 0.59136(19) 0.0379(6) Uani 1 1 d . . . . .
H19A H 0.276250 0.403380 0.567753 0.057 Uiso 1 1 calc R U . . .
H19B H 0.373664 0.345625 0.618866 0.057 Uiso 1 1 calc R U . . .
H19C H 0.261663 0.342491 0.642680 0.057 Uiso 1 1 calc R U . . .
O1_2 O 0.3328(14) 0.3711(10) 0.0276(10) 0.0338(15) Uani 0.5194(14) 1 d D U P B 2
S1_2 S 0.39327(10) 0.33354(6) -0.03318(8) 0.0305(2) Uani 0.5194(14) 1 d D U P B 2
C1_2 C 0.2858(5) 0.3197(4) -0.1478(4) 0.0500(15) Uani 0.5194(14) 1 d D U P B 2
H1A_2 H 0.256890 0.367703 -0.177030 0.075 Uiso 0.5194(14) 1 calc R U P B 2
H1B_2 H 0.226314 0.290927 -0.137645 0.075 Uiso 0.5194(14) 1 calc R U P B 2
H1C_2 H 0.314669 0.292617 -0.192365 0.075 Uiso 0.5194(14) 1 calc R U P B 2
C2_2 C 0.4743(7) 0.3960(4) -0.0624(6) 0.055(2) Uani 0.5194(14) 1 d D U P B 2
H2A_2 H 0.509006 0.372659 -0.105457 0.083 Uiso 0.5194(14) 1 calc R U P B 2
H2B_2 H 0.531879 0.413462 -0.001849 0.083 Uiso 0.5194(14) 1 calc R U P B 2
H2C_2 H 0.429063 0.437967 -0.096913 0.083 Uiso 0.5194(14) 1 calc R U P B 2
O1_3 O 0.3542(19) 0.3793(14) 0.0294(15) 0.0338(15) Uani 0.3408(15) 1 d D U P B 3
S1_3 S 0.40107(19) 0.42023(10) -0.03757(12) 0.0305(2) Uani 0.3408(15) 1 d D U P B 3
C1_3 C 0.5301(8) 0.3828(7) -0.0298(9) 0.055(2) Uani 0.3408(15) 1 d D U P B 3
H1A_3 H 0.520322 0.331168 -0.051927 0.083 Uiso 0.3408(15) 1 calc R U P B 3
H1B_3 H 0.581297 0.385082 0.038815 0.083 Uiso 0.3408(15) 1 calc R U P B 3
H1C_3 H 0.560455 0.411444 -0.072015 0.083 Uiso 0.3408(15) 1 calc R U P B 3
C2_3 C 0.3227(10) 0.3901(6) -0.1577(6) 0.064(3) Uani 0.3408(15) 1 d D U P B 3
H2A_3 H 0.335166 0.423542 -0.206236 0.096 Uiso 0.3408(15) 1 calc R U P B 3
H2B_3 H 0.243976 0.390189 -0.166231 0.096 Uiso 0.3408(15) 1 calc R U P B 3
H2C_3 H 0.345437 0.339857 -0.167687 0.096 Uiso 0.3408(15) 1 calc R U P B 3
O1_4 O 0.349(4) 0.369(3) 0.037(2) 0.0338(15) Uani 0.1399(16) 1 d D U P B 4
S1_4 S 0.3398(5) 0.4202(2) -0.0450(3) 0.0305(2) Uani 0.1399(16) 1 d D U P B 4
C1_4 C 0.451(2) 0.411(2) -0.087(2) 0.055(2) Uani 0.1399(16) 1 d D U P B 4
H1A_4 H 0.423162 0.402512 -0.158416 0.083 Uiso 0.1399(16) 1 calc R U P B 4
H1B_4 H 0.497304 0.368783 -0.053601 0.083 Uiso 0.1399(16) 1 calc R U P B 4
H1C_4 H 0.496005 0.456211 -0.071883 0.083 Uiso 0.1399(16) 1 calc R U P B 4
C2_4 C 0.240(2) 0.387(2) -0.1551(13) 0.080(9) Uani 0.1399(16) 1 d D U P B 4
H2A_4 H 0.243938 0.414992 -0.211519 0.121 Uiso 0.1399(16) 1 calc R U P B 4
H2B_4 H 0.165905 0.391834 -0.151362 0.121 Uiso 0.1399(16) 1 calc R U P B 4
H2C_4 H 0.254417 0.334221 -0.163579 0.121 Uiso 0.1399(16) 1 calc R U P B 4
O1_5 O 0.1479(19) 0.4708(8) 0.675(2) 0.067(5) Uani 0.274(6) 1 d D U P C 5
S1_5 S 0.0894(5) 0.5379(3) 0.6869(5) 0.0576(4) Uani 0.274(6) 1 d D U P C 5
C1_5 C 0.194(3) 0.5941(15) 0.768(2) 0.090(4) Uani 0.274(6) 1 d D U P C 5
H1A_5 H 0.251470 0.602841 0.739823 0.135 Uiso 0.274(6) 1 calc R U P C 5
H1B_5 H 0.225598 0.569319 0.831894 0.135 Uiso 0.274(6) 1 calc R U P C 5
H1C_5 H 0.161444 0.641601 0.776745 0.135 Uiso 0.274(6) 1 calc R U P C 5
C2_5 C 0.0600(10) 0.5938(7) 0.5804(9) 0.0582(19) Uani 0.274(6) 1 d D U P C 5
H2A_5 H 0.064096 0.563751 0.525322 0.087 Uiso 0.274(6) 1 calc R U P C 5
H2B_5 H 0.114225 0.634097 0.593760 0.087 Uiso 0.274(6) 1 calc R U P C 5
H2C_5 H -0.014513 0.614696 0.562991 0.087 Uiso 0.274(6) 1 calc R U P C 5
O1_6 O 0.1404(14) 0.4762(5) 0.6363(8) 0.049(3) Uani 0.4542(18) 1 d D U P D 6
S1_6 S 0.14536(15) 0.55680(10) 0.61833(17) 0.0576(4) Uani 0.4542(18) 1 d D U P D 6
C1_6 C 0.0050(6) 0.5881(5) 0.5729(6) 0.0582(19) Uani 0.4542(18) 1 d D U P D 6
H1A_6 H -0.030083 0.573371 0.503592 0.087 Uiso 0.4542(18) 1 calc R U P D 6
H1B_6 H 0.003389 0.642172 0.578023 0.087 Uiso 0.4542(18) 1 calc R U P D 6
H1C_6 H -0.035245 0.565976 0.612241 0.087 Uiso 0.4542(18) 1 calc R U P D 6
C2_6 C 0.1818(15) 0.5983(9) 0.7363(10) 0.090(4) Uani 0.4542(18) 1 d D U P D 6
H2A_6 H 0.181463 0.652233 0.729386 0.135 Uiso 0.4542(18) 1 calc R U P D 6
H2B_6 H 0.255879 0.581741 0.777866 0.135 Uiso 0.4542(18) 1 calc R U P D 6
H2C_6 H 0.128155 0.583778 0.767003 0.135 Uiso 0.4542(18) 1 calc R U P D 6
O1_7 O 0.1759(18) 0.4759(9) 0.664(3) 0.086(7) Uani 0.272(6) 1 d D U P E 7
S1_7 S 0.0989(5) 0.5355(3) 0.6678(5) 0.0576(4) Uani 0.272(6) 1 d D U P E 7
C1_7 C 0.1125(18) 0.5442(9) 0.7897(10) 0.106(6) Uani 0.272(6) 1 d D U P E 7
H1A_7 H 0.068174 0.586269 0.797296 0.159 Uiso 0.272(6) 1 calc R U P E 7
H1B_7 H 0.190478 0.552569 0.829736 0.159 Uiso 0.272(6) 1 calc R U P E 7
H1C_7 H 0.086638 0.498810 0.811688 0.159 Uiso 0.272(6) 1 calc R U P E 7
C2_7 C 0.1667(17) 0.6199(7) 0.6529(15) 0.097(6) Uani 0.272(6) 1 d D U P E 7
H2A_7 H 0.163317 0.624060 0.584306 0.145 Uiso 0.272(6) 1 calc R U P E 7
H2B_7 H 0.244270 0.618923 0.697169 0.145 Uiso 0.272(6) 1 calc R U P E 7
H2C_7 H 0.129347 0.662495 0.669283 0.145 Uiso 0.272(6) 1 calc R U P E 7

loop_
_atom_site_aniso_label
_atom_site_aniso_U_11
_atom_site_aniso_U_22
_atom_site_aniso_U_33
_atom_site_aniso_U_23
_atom_site_aniso_U_13
_atom_site_aniso_U_12
V1 0.02577(19) 0.01550(16) 0.0286(2) -0.00187(14) 0.00769(15) -0.00010(13)
V2 0.0308(2) 0.01800(17) 0.02258(18) 0.00118(14) 0.00662(15) -0.00391(14)
S1 0.0288(3) 0.0272(3) 0.0326(3) -0.0010(2) 0.0132(2) -0.0038(2)
O1 0.0261(8) 0.0243(8) 0.0468(10) -0.0047(7) 0.0109(7) 0.0016(6)
O2 0.0250(8) 0.0222(7) 0.0212(7) 0.0008(6) 0.0042(6) -0.0038(6)
O3 0.0279(8) 0.0210(7) 0.0257(8) 0.0034(6) 0.0010(6) 0.0020(6)
O4 0.0335(9) 0.0281(8) 0.0409(10) 0.0014(7) 0.0171(8) -0.0059(7)
O5 0.0273(9) 0.0378(9) 0.0510(11) -0.0088(8) 0.0152(8) -0.0070(7)
O6 0.0403(10) 0.0207(7) 0.0467(10) -0.0058(7) 0.0190(8) -0.0004(7)
O7 0.0339(9) 0.0287(8) 0.0294(8) 0.0033(6) 0.0134(7) -0.0001(6)
O8 0.0500(11) 0.0237(8) 0.0313(9) 0.0015(7) 0.0134(8) -0.0094(7)
O9 0.0394(11) 0.0433(11) 0.0691(14) -0.0081(9) 0.0329(10) -0.0033(8)
N1 0.0224(9) 0.0177(8) 0.0259(9) 0.0001(7) 0.0053(7) -0.0008(6)
N2 0.0266(9) 0.0200(8) 0.0231(9) -0.0011(7) 0.0069(7) -0.0026(7)
C1 0.0242(11) 0.0182(9) 0.0260(10) -0.0002(8) 0.0062(9) -0.0007(8)
C2 0.0229(10) 0.0222(10) 0.0261(11) -0.0016(8) 0.0047(8) -0.0015(8)
C3 0.0276(12) 0.0222(10) 0.0351(12) -0.0002(9) 0.0075(10) -0.0061(8)
C4 0.0323(12) 0.0168(10) 0.0443(14) -0.0003(9) 0.0119(11) -0.0029(8)
C5 0.0299(12) 0.0187(10) 0.0376(13) -0.0007(9) 0.0097(10) 0.0011(8)
C6 0.0373(14) 0.0197(11) 0.0623(18) -0.0046(11) 0.0191(13) 0.0029(9)
C7 0.0324(13) 0.0294(12) 0.0521(16) -0.0063(11) 0.0184(12) 0.0033(10)
C8 0.0293(12) 0.0270(11) 0.0276(11) -0.0029(9) 0.0110(9) -0.0025(9)
C9 0.0214(11) 0.0282(11) 0.0320(12) -0.0034(9) 0.0044(9) -0.0013(8)
C10 0.0284(12) 0.0269(11) 0.0263(11) 0.0009(9) 0.0007(9) 0.0068(9)
C11 0.0333(19) 0.0356(16) 0.033(2) -0.0040(16) 0.0013(16) 0.0002(12)
C12 0.0409(17) 0.0267(14) 0.0323(15) 0.0087(11) 0.0053(13) 0.0052(12)
C10' 0.0284(12) 0.0269(11) 0.0263(11) 0.0009(9) 0.0007(9) 0.0068(9)
C11' 0.0333(19) 0.0356(16) 0.033(2) -0.0040(16) 0.0013(16) 0.0002(12)
C12' 0.029(7) 0.036(7) 0.019(6) 0.006(5) 0.001(5) 0.007(5)
C13 0.0479(16) 0.0338(13) 0.0352(14) 0.0002(11) -0.0053(12) 0.0111(11)
C14 0.0277(11) 0.0252(10) 0.0217(10) -0.0007(8) 0.0029(9) -0.0023(8)
C15 0.0321(13) 0.0326(12) 0.0320(12) -0.0051(10) 0.0062(10) -0.0094(9)
C17 0.0336(13) 0.0353(12) 0.0308(12) -0.0008(10) 0.0146(10) -0.0044(10)
C18 0.076(2) 0.0274(13) 0.0559(17) 0.0056(12) 0.0406(16) 0.0052(13)
C19 0.0459(15) 0.0355(13) 0.0324(13) -0.0077(10) 0.0141(11) -0.0022(11)
O1_2 0.046(5) 0.030(3) 0.0229(13) -0.0028(14) 0.009(2) -0.012(3)
S1_2 0.0370(6) 0.0312(4) 0.0248(4) -0.0004(3) 0.0126(4) -0.0010(4)
C1_2 0.041(3) 0.080(4) 0.029(3) -0.016(3) 0.011(2) -0.001(3)
C2_2 0.065(5) 0.056(4) 0.057(5) 0.009(4) 0.036(4) -0.004(4)
O1_3 0.046(5) 0.030(3) 0.0229(13) -0.0028(14) 0.009(2) -0.012(3)
S1_3 0.0370(6) 0.0312(4) 0.0248(4) -0.0004(3) 0.0126(4) -0.0010(4)
C1_3 0.065(5) 0.056(4) 0.057(5) 0.009(4) 0.036(4) -0.004(4)
C2_3 0.086(7) 0.073(7) 0.025(4) 0.001(4) 0.010(5) 0.025(6)
O1_4 0.046(5) 0.030(3) 0.0229(13) -0.0028(14) 0.009(2) -0.012(3)
S1_4 0.0370(6) 0.0312(4) 0.0248(4) -0.0004(3) 0.0126(4) -0.0010(4)
C1_4 0.065(5) 0.056(4) 0.057(5) 0.009(4) 0.036(4) -0.004(4)
C2_4 0.082(13) 0.13(3) 0.020(8) -0.016(12) 0.004(11) -0.004(18)
O1_5 0.038(12) 0.052(6) 0.118(15) -0.030(7) 0.036(12) -0.018(6)
S1_5 0.0471(8) 0.0456(6) 0.0988(13) -0.0124(7) 0.0488(8) -0.0036(5)
C1_5 0.052(5) 0.059(4) 0.115(10) -0.054(6) -0.025(7) 0.007(3)
C2_5 0.031(4) 0.083(4) 0.064(4) -0.015(3) 0.022(4) 0.028(4)
O1_6 0.052(6) 0.033(3) 0.062(5) -0.014(3) 0.022(5) 0.000(3)
S1_6 0.0471(8) 0.0456(6) 0.0988(13) -0.0124(7) 0.0488(8) -0.0036(5)
C1_6 0.031(4) 0.083(4) 0.064(4) -0.015(3) 0.022(4) 0.028(4)
C2_6 0.052(5) 0.059(4) 0.115(10) -0.054(6) -0.025(7) 0.007(3)
O1_7 0.042(11) 0.057(7) 0.169(19) -0.051(10) 0.049(10) -0.027(6)
S1_7 0.0471(8) 0.0456(6) 0.0988(13) -0.0124(7) 0.0488(8) -0.0036(5)
C1_7 0.140(17) 0.057(9) 0.131(15) 0.013(9) 0.059(12) 0.036(10)
C2_7 0.133(16) 0.057(8) 0.109(14) -0.024(9) 0.054(13) -0.031(9)

loop_
_atom_type_symbol
_atom_type_description
_atom_type_scat_dispersion_real
_atom_type_scat_dispersion_imag
_atom_type_scat_source
C C 0.0033 0.0016 'International Tables Vol C Tables 4.2.6.8 and 6.1.1.4'
H H 0.0000 0.0000 'International Tables Vol C Tables 4.2.6.8 and 6.1.1.4'
N N 0.0061 0.0033 'International Tables Vol C Tables 4.2.6.8 and 6.1.1.4'
O O 0.0106 0.0060 'International Tables Vol C Tables 4.2.6.8 and 6.1.1.4'
S S 0.1246 0.1234 'International Tables Vol C Tables 4.2.6.8 and 6.1.1.4'
V V 0.3005 0.5294 'International Tables Vol C Tables 4.2.6.8 and 6.1.1.4'

loop_
_citation_id
_citation_doi
_citation_year
1 10.26434/chemrxiv-2025-ksrvb 2025

loop_
_geom_angle_atom_site_label_1
_geom_angle_atom_site_label_2
_geom_angle_atom_site_label_3
_geom_angle
_geom_angle_site_symmetry_1
_geom_angle_site_symmetry_3
_geom_angle_publ_flag
O6 V1 O2 103.44(8) . . ?
O6 V1 O3 105.19(8) . . ?
O2 V1 O3 76.07(6) . . ?
O6 V1 O7 100.00(8) . . ?
O2 V1 O7 87.23(6) . . ?
O3 V1 O7 152.35(7) . . ?
O6 V1 O1 93.06(8) . . ?
O2 V1 O1 163.48(6) . . ?
O3 V1 O1 100.53(7) . . ?
O7 V1 O1 89.21(7) . . ?
O6 V1 N1 163.34(8) . . ?
O2 V1 N1 93.00(6) . . ?
O3 V1 N1 81.19(6) . . ?
O7 V1 N1 77.79(6) . . ?
O1 V1 N1 70.48(6) . . ?
O6 V1 V2 114.93(6) . . ?
O2 V1 V2 38.47(4) . . ?
O3 V1 V2 38.58(4) . . ?
O7 V1 V2 118.93(5) . . ?
O1 V1 V2 133.47(5) . . ?
N1 V1 V2 79.79(5) . . ?
O8 V2 O1_4 101.5(10) . . ?
O8 V2 O2 103.69(7) . . ?
O1_4 V2 O2 154.0(10) . . ?
O8 V2 O3 103.59(8) . . ?
O1_4 V2 O3 92.4(13) . . ?
O2 V2 O3 75.71(6) . . ?
O8 V2 O4 94.91(8) . . ?
O1_4 V2 O4 83.3(14) . . ?
O2 V2 O4 100.55(7) . . ?
O3 V2 O4 161.49(6) . . ?
O8 V2 O1_3 95.3(6) . . ?
O2 V2 O1_3 160.3(5) . . ?
O3 V2 O1_3 94.8(6) . . ?
O4 V2 O1_3 83.0(7) . . ?
O8 V2 O1_2 101.4(4) . . ?
O2 V2 O1_2 152.5(4) . . ?
O3 V2 O1_2 87.7(4) . . ?
O4 V2 O1_2 88.2(5) . . ?
O8 V2 N2 165.40(8) . . ?
O1_4 V2 N2 78.8(11) . . ?
O2 V2 N2 78.41(6) . . ?
O3 V2 N2 90.95(6) . . ?
O4 V2 N2 70.56(6) . . ?
O1_3 V2 N2 84.6(7) . . ?
O1_2 V2 N2 80.1(5) . . ?
O8 V2 V1 113.98(7) . . ?
O1_4 V2 V1 123.2(11) . . ?
O2 V2 V1 38.25(4) . . ?
O3 V2 V1 38.43(4) . . ?
O4 V2 V1 132.44(5) . . ?
O1_3 V2 V1 127.7(5) . . ?
O1_2 V2 V1 119.4(4) . . ?
N2 V2 V1 76.79(4) . . ?
O7 S1 C19 104.23(11) . . ?
O7 S1 C18 101.40(11) . . ?
C19 S1 C18 100.91(14) . . ?
C9 O1 V1 123.02(14) . . ?
C14 O2 V1 124.94(13) . . ?
C14 O2 V2 131.42(13) . . ?
V1 O2 V2 103.28(7) . . ?
C10' O3 V1 125.18(14) . . ?
C10 O3 V1 125.18(14) . . ?
C10' O3 V2 131.83(14) . . ?
C10 O3 V2 131.83(14) . . ?
V1 O3 V2 102.99(7) . . ?
C17 O4 V2 126.16(15) . . ?
S1 O7 V1 125.60(10) . . ?
C2 N1 C1 119.05(18) . . ?
C2 N1 V1 111.17(14) . . ?
C1 N1 V1 126.81(13) . . ?
C8 N2 C1 117.92(18) . . ?
C8 N2 V2 112.07(14) . . ?
C1 N2 V2 129.94(14) . . ?
N1 C1 N2 115.41(18) . . ?
N1 C1 C5 121.9(2) . . ?
N2 C1 C5 122.6(2) . . ?
N1 C2 C3 123.1(2) . . ?
N1 C2 C9 113.45(18) . . ?
C3 C2 C9 123.5(2) . . ?
C4 C3 C2 118.8(2) . . ?
C3 C4 C5 119.4(2) . . ?
C1 C5 C6 117.3(2) . . ?
C1 C5 C4 117.6(2) . . ?
C6 C5 C4 125.0(2) . . ?
C7 C6 C5 119.3(2) . . ?
C6 C7 C8 119.0(2) . . ?
N2 C8 C7 123.6(2) . . ?
N2 C8 C17 114.08(19) . . ?
C7 C8 C17 122.3(2) . . ?
O5 C9 O1 126.5(2) . . ?
O5 C9 C2 119.4(2) . . ?
O1 C9 C2 114.15(19) . . ?
O3 C10 C11 111.3(2) . . ?
O3 C10 C12 109.0(2) . . ?
C11 C10 C12 111.2(2) . . ?
O3 C10' C11' 106.8(11) . . ?
O3 C10' C12' 112.4(5) . . ?
C11' C10' C12' 104.1(11) . . ?
O2 C14 C13 110.10(18) . . ?
O2 C14 C15 110.08(17) . . ?
C13 C14 C15 112.6(2) . . ?
O9 C17 O4 125.8(2) . . ?
O9 C17 C8 119.2(2) . . ?
O4 C17 C8 114.9(2) . . ?
S1_2 O1_2 V2 128.1(11) . . ?
O1_2 S1_2 C2_2 109.5(6) . . ?
O1_2 S1_2 C1_2 102.2(7) . . ?
C2_2 S1_2 C1_2 102.2(4) . . ?
S1_3 O1_3 V2 125.3(13) . . ?
O1_3 S1_3 C2_3 105.2(9) . . ?
O1_3 S1_3 C1_3 110.9(11) . . ?
C2_3 S1_3 C1_3 98.4(6) . . ?
S1_4 O1_4 V2 125(3) . . ?
O1_4 S1_4 C1_4 112.1(18) . . ?
O1_4 S1_4 C2_4 109.5(17) . . ?
C1_4 S1_4 C2_4 94.8(12) . . ?
O1_5 S1_5 C1_5 104.6(13) . . ?
O1_5 S1_5 C2_5 109.1(11) . . ?
C1_5 S1_5 C2_5 97.3(12) . . ?
O1_6 S1_6 C2_6 105.1(7) . . ?
O1_6 S1_6 C1_6 105.9(7) . . ?
C2_6 S1_6 C1_6 96.4(7) . . ?
O1_7 S1_7 C1_7 106.1(14) . . ?
O1_7 S1_7 C2_7 104.5(11) . . ?
C1_7 S1_7 C2_7 99.6(8) . . ?

loop_
_geom_bond_atom_site_label_1
_geom_bond_atom_site_label_2
_geom_bond_distance
_geom_bond_site_symmetry_2
_geom_bond_publ_flag
V1 O6 1.6005(16) . ?
V1 O2 1.9754(15) . ?
V1 O3 1.9809(16) . ?
V1 O7 2.0276(16) . ?
V1 O1 2.0548(16) . ?
V1 N1 2.3674(17) . ?
V1 V2 3.1053(6) . ?
V2 O8 1.5966(16) . ?
V2 O1_4 1.97(4) . ?
V2 O2 1.9849(15) . ?
V2 O3 1.9873(16) . ?
V2 O4 2.0386(17) . ?
V2 O1_3 2.040(19) . ?
V2 O1_2 2.082(14) . ?
V2 N2 2.4128(17) . ?
S1 O7 1.5316(17) . ?
S1 C19 1.767(2) . ?
S1 C18 1.781(3) . ?
O1 C9 1.283(3) . ?
O2 C14 1.439(2) . ?
O3 C10' 1.440(3) . ?
O3 C10 1.440(3) . ?
O4 C17 1.281(3) . ?
O5 C9 1.230(3) . ?
O9 C17 1.225(3) . ?
N1 C2 1.321(3) . ?
N1 C1 1.345(3) . ?
N2 C8 1.317(3) . ?
N2 C1 1.361(3) . ?
C1 C5 1.416(3) . ?
C2 C3 1.410(3) . ?
C2 C9 1.513(3) . ?
C3 C4 1.362(3) . ?
C4 C5 1.418(3) . ?
C5 C6 1.417(3) . ?
C6 C7 1.365(4) . ?
C7 C8 1.410(3) . ?
C8 C17 1.512(3) . ?
C10 C11 1.519(4) . ?
C10 C12 1.557(4) . ?
C10' C11' 1.545(15) . ?
C10' C12' 1.617(11) . ?
C13 C14 1.514(3) . ?
C14 C15 1.516(3) . ?
O1_2 S1_2 1.524(13) . ?
S1_2 C2_2 1.690(7) . ?
S1_2 C1_2 1.764(5) . ?
O1_3 S1_3 1.503(13) . ?
S1_3 C2_3 1.760(8) . ?
S1_3 C1_3 1.764(9) . ?
O1_4 S1_4 1.466(17) . ?
S1_4 C1_4 1.755(14) . ?
S1_4 C2_4 1.767(13) . ?
O1_5 S1_5 1.471(13) . ?
S1_5 C1_5 1.761(14) . ?
S1_5 C2_5 1.767(11) . ?
O1_6 S1_6 1.485(9) . ?
S1_6 C2_6 1.767(11) . ?
S1_6 C1_6 1.788(6) . ?
O1_7 S1_7 1.479(13) . ?
S1_7 C1_7 1.715(12) . ?
S1_7 C2_7 1.807(11) . ?
